data_2238409
loop_
_publ_author_name
'Kassenova, Nazira'
'Hietsoi, Oleksandr'
'Yerkassov, Rakhmetulla'
'Shatruk, Michael'

_publ_section_title
;
 Tetraethylammonium
 dicyanido(5,10,15,20-tetraphenylporphyrinato)ferrate(III) dichloromethane
 monosolvate
;
_journal_coeditor_code PJ2003
_journal_issue 8
_journal_name_full 'Acta Crystallographica Section E'
_journal_page_first m462
_journal_page_last m463
_journal_paper_doi 10.1107/S1600536813019119
_journal_volume 69
_journal_year 2013
_chemical_formula_iupac '(C8 H20 N) [Fe (C44 H28 N4) (C N)2], C H2 Cl2'
_chemical_formula_moiety 'C8 H20 N +, Fe C46 H28 N6 -, C H2 Cl2'
_chemical_formula_sum 'C55 H50 Cl2 Fe N7'
_chemical_formula_weight 935.77
_chemical_name_systematic
;
Tetraethylammonium dicyanido(5,10,15,20-tetraphenylporphyrinato)ferrate(III)
dichloromethane monosolvate
;
_space_group_IT_number 2
_symmetry_cell_setting triclinic
_symmetry_space_group_name_Hall '-P 1'
_symmetry_space_group_name_H-M 'P -1'
_atom_sites_solution_hydrogens geom
_atom_sites_solution_primary direct
_atom_sites_solution_secondary difmap
_audit_creation_method SHELXL-97
_cell_angle_alpha 80.0750(10)
_cell_angle_beta 77.5270(10)
_cell_angle_gamma 83.0770(10)
_cell_formula_units_Z 2
_cell_length_a 11.0069(8)
_cell_length_b 15.0344(11)
_cell_length_c 15.4350(11)
_cell_measurement_reflns_used 374
_cell_measurement_temperature 173(2)
_cell_volume 2447.4(3)
_computing_cell_refinement 'SAINT (Bruker, 2003)'
_computing_data_collection 'SMART (Bruker, 2003)'
_computing_data_reduction 'SAINT (Bruker, 2003)'
_computing_molecular_graphics 'X-SEED (Barbour, 2001)'
_computing_publication_material 'SHELXL97 (Sheldrick, 2008)'
_computing_structure_refinement 'SHELXL97 (Sheldrick, 2008)'
_computing_structure_solution 'SHELXS97 (Sheldrick, 2008)'
_diffrn_ambient_temperature 173(2)
_diffrn_measured_fraction_theta_full 0.987
_diffrn_measured_fraction_theta_max 0.987
_diffrn_measurement_device_type 'Bruker APEXII CCD area-detector'
_diffrn_measurement_method 'profile data from \w scans'
_diffrn_radiation_monochromator graphite
_diffrn_radiation_source 'fine-focus sealed tube'
_diffrn_radiation_type MoK\a
_diffrn_radiation_wavelength 0.71073
_diffrn_reflns_av_R_equivalents 0.0335
_diffrn_reflns_av_sigmaI/netI 0.0598
_diffrn_reflns_limit_h_max 13
_diffrn_reflns_limit_h_min -13
_diffrn_reflns_limit_k_max 18
_diffrn_reflns_limit_k_min -18
_diffrn_reflns_limit_l_max 19
_diffrn_reflns_limit_l_min -19
_diffrn_reflns_number 19913
_diffrn_reflns_theta_full 26.37
_diffrn_reflns_theta_max 26.37
_diffrn_reflns_theta_min 1.79
_exptl_absorpt_coefficient_mu 0.461
_exptl_absorpt_correction_T_max 0.9596
_exptl_absorpt_correction_T_min 0.9053
_exptl_absorpt_correction_type numerical
_exptl_absorpt_process_details '(SADABS; Bruker, 2003)'
_exptl_crystal_colour violet
_exptl_crystal_density_diffrn 1.270
_exptl_crystal_density_method 'not measured'
_exptl_crystal_description block
_exptl_crystal_F_000 978
_exptl_crystal_size_max 0.22
_exptl_crystal_size_mid 0.15
_exptl_crystal_size_min 0.09
_refine_diff_density_max 0.402
_refine_diff_density_min -0.429
_refine_ls_extinction_method none
_refine_ls_goodness_of_fit_ref 1.117
_refine_ls_hydrogen_treatment mixed
_refine_ls_matrix_type full
_refine_ls_number_parameters 682
_refine_ls_number_reflns 9891
_refine_ls_number_restraints 37
_refine_ls_restrained_S_all 1.123
_refine_ls_R_factor_all 0.0749
_refine_ls_R_factor_gt 0.0504
_refine_ls_shift/su_max 0.011
_refine_ls_shift/su_mean 0.000
_refine_ls_structure_factor_coef Fsqd
_refine_ls_weighting_details 'calc w=1/[\s^2^(Fo^2^)+(0.0577P)^2^] where P=(Fo^2^+2Fc^2^)/3'
_refine_ls_weighting_scheme calc
_refine_ls_wR_factor_gt 0.1189
_refine_ls_wR_factor_ref 0.1288
_reflns_number_gt 7117
_reflns_number_total 9891
_reflns_threshold_expression I>2sigma(I)
_cod_data_source_file pj2003.cif
_cod_data_source_block I
_cod_database_code 2238409
_cod_database_fobs_code 2238409

loop_
_symmetry_equiv_pos_as_xyz
'x, y, z'
'-x, -y, -z'

loop_
_atom_site_type_symbol
_atom_site_label
_atom_site_fract_x
_atom_site_fract_y
_atom_site_fract_z
_atom_site_U_iso_or_equiv
_atom_site_adp_type
_atom_site_calc_flag
_atom_site_refinement_flags
_atom_site_occupancy
_atom_site_symmetry_multiplicity
_atom_site_disorder_assembly
_atom_site_disorder_group
Fe Fe1 0.0000 0.5000 0.0000 0.01869(13) Uani d S 1 2 . .
Fe Fe2 0.5000 0.0000 0.5000 0.01952(13) Uani d S 1 2 . .
N N1 -0.1628(2) 0.42371(15) 0.18511(15) 0.0333(5) Uani d . 1 1 . .
N N2 0.2623(2) -0.04837(16) 0.44363(15) 0.0379(6) Uani d . 1 1 . .
N N3 0.14203(17) 0.41953(12) 0.03907(12) 0.0205(4) Uani d . 1 1 . .
N N4 0.04346(17) 0.59835(12) 0.05767(12) 0.0197(4) Uani d . 1 1 . .
N N5 0.46273(17) 0.12961(13) 0.44784(12) 0.0215(4) Uani d . 1 1 . .
N N6 0.60197(17) -0.02392(13) 0.38148(12) 0.0218(4) Uani d . 1 1 . .
N N7 0.00444(19) 0.17939(14) 0.34375(14) 0.0297(5) Uani d . 1 1 . .
C C1 -0.1057(2) 0.45270(16) 0.11609(17) 0.0220(5) Uani d . 1 1 . .
C C2 0.3502(2) -0.03109(16) 0.46476(15) 0.0242(5) Uani d . 1 1 . .
C C3 0.1698(2) 0.32906(16) 0.03127(15) 0.0220(5) Uani d . 1 1 . .
C C4 0.2723(2) 0.29234(17) 0.07419(16) 0.0267(6) Uani d . 1 1 . .
H H4 0.3093 0.2317 0.0778 0.032 Uiso calc R 1 1 . .
C C5 0.3062(2) 0.36000(16) 0.10847(17) 0.0279(6) Uani d . 1 1 . .
H H5 0.3723 0.3562 0.1400 0.033 Uiso calc R 1 1 . .
C C6 0.2240(2) 0.43871(16) 0.08838(15) 0.0216(5) Uani d . 1 1 . .
C C7 0.2201(2) 0.51980(16) 0.12243(15) 0.0219(5) Uani d . 1 1 . .
C C8 0.1332(2) 0.59287(15) 0.10891(15) 0.0207(5) Uani d . 1 1 . .
C C9 0.1306(2) 0.67796(16) 0.14082(16) 0.0254(6) Uani d . 1 1 . .
H H9 0.1812 0.6913 0.1788 0.030 Uiso calc R 1 1 . .
C C10 0.0428(2) 0.73499(16) 0.10639(16) 0.0258(6) Uani d . 1 1 . .
H H10 0.0207 0.7964 0.1150 0.031 Uiso calc R 1 1 . .
C C11 -0.0111(2) 0.68592(15) 0.05439(15) 0.0223(5) Uani d . 1 1 . .
C C12 -0.1068(2) 0.72216(16) 0.00936(16) 0.0229(5) Uani d . 1 1 . .
C C13 0.3131(2) 0.52463(16) 0.17977(17) 0.0257(6) Uani d . 1 1 . .
C C14 0.2745(3) 0.52788(18) 0.27039(18) 0.0372(7) Uani d . 1 1 . .
H H14 0.1879 0.5300 0.2964 0.045 Uiso calc R 1 1 . .
C C15 0.3606(3) 0.5280(2) 0.3240(2) 0.0526(9) Uani d . 1 1 . .
H H15 0.3327 0.5308 0.3862 0.063 Uiso calc R 1 1 . .
C C16 0.4861(4) 0.5242(2) 0.2874(3) 0.0601(10) Uani d . 1 1 . .
H H16 0.5448 0.5234 0.3246 0.072 Uiso calc R 1 1 . .
C C17 0.5266(3) 0.5217(2) 0.1978(3) 0.0596(10) Uani d . 1 1 . .
H H17 0.6135 0.5194 0.1726 0.072 Uiso calc R 1 1 . .
C C18 0.4402(2) 0.52258(19) 0.1431(2) 0.0414(7) Uani d . 1 1 . .
H H18 0.4686 0.5218 0.0805 0.050 Uiso calc R 1 1 . .
C C19 -0.1397(2) 0.82238(17) -0.00045(16) 0.0271(6) Uani d . 1 1 . .
C C20 -0.0519(3) 0.87988(17) -0.05242(18) 0.0355(7) Uani d . 1 1 . .
H H20 0.0295 0.8552 -0.0765 0.043 Uiso calc R 1 1 . .
C C21 -0.0822(3) 0.97271(19) -0.0692(2) 0.0467(8) Uani d . 1 1 . .
H H21 -0.0215 1.0110 -0.1045 0.056 Uiso calc R 1 1 . .
C C22 -0.1998(3) 1.0094(2) -0.0350(2) 0.0501(9) Uani d . 1 1 . .
H H22 -0.2210 1.0728 -0.0476 0.060 Uiso calc R 1 1 . .
C C23 -0.2868(3) 0.9538(2) 0.0175(2) 0.0457(8) Uani d . 1 1 . .
H H23 -0.3678 0.9792 0.0418 0.055 Uiso calc R 1 1 . .
C C24 -0.2568(3) 0.86053(18) 0.03540(18) 0.0357(7) Uani d . 1 1 . .
H H24 -0.3172 0.8229 0.0724 0.043 Uiso calc R 1 1 . .
C C25 0.3902(2) 0.19649(16) 0.49195(16) 0.0234(5) Uani d . 1 1 . .
C C26 0.3856(2) 0.27988(17) 0.43057(17) 0.0310(6) Uani d . 1 1 . .
H H26 0.3441 0.3363 0.4445 0.037 Uiso calc R 1 1 . .
C C27 0.4508(2) 0.26329(16) 0.35002(17) 0.0291(6) Uani d . 1 1 . .
H H27 0.4624 0.3056 0.2962 0.035 Uiso calc R 1 1 . .
C C28 0.5000(2) 0.16996(16) 0.36010(16) 0.0233(5) Uani d . 1 1 . .
C C29 0.5730(2) 0.12724(16) 0.29087(15) 0.0234(5) Uani d . 1 1 . .
C C30 0.6228(2) 0.03713(16) 0.30303(15) 0.0227(5) Uani d . 1 1 . .
C C31 0.7066(2) -0.00506(17) 0.23383(16) 0.0287(6) Uani d . 1 1 . .
H H31 0.7364 0.0228 0.1741 0.034 Uiso calc R 1 1 . .
C C32 0.7351(2) -0.09116(17) 0.26913(16) 0.0281(6) Uani d . 1 1 . .
H H32 0.7891 -0.1354 0.2391 0.034 Uiso calc R 1 1 . .
C C33 0.6684(2) -0.10386(16) 0.36095(15) 0.0229(5) Uani d . 1 1 . .
C C34 0.6721(2) -0.18564(16) 0.41893(16) 0.0251(6) Uani d . 1 1 . .
C C35 0.5930(2) 0.17737(16) 0.19703(16) 0.0246(5) Uani d . 1 1 . .
C C36 0.5446(2) 0.14431(17) 0.13316(16) 0.0265(6) Uani d . 1 1 . .
H H36 0.5002 0.0915 0.1503 0.032 Uiso calc R 1 1 . .
C C37 0.5608(2) 0.18797(17) 0.04515(16) 0.0290(6) Uani d . 1 1 . .
H H37 0.5285 0.1646 0.0021 0.035 Uiso calc R 1 1 . .
C C38 0.6235(2) 0.26498(19) 0.02011(18) 0.0345(6) Uani d . 1 1 . .
H H38 0.6333 0.2954 -0.0399 0.041 Uiso calc R 1 1 . .
C C39 0.6723(2) 0.29803(19) 0.08211(18) 0.0356(7) Uani d . 1 1 . .
H H39 0.7166 0.3508 0.0643 0.043 Uiso calc R 1 1 . .
C C40 0.6571(2) 0.25502(17) 0.16997(17) 0.0302(6) Uani d . 1 1 . .
H H40 0.6907 0.2786 0.2122 0.036 Uiso calc R 1 1 . .
C C41 0.7494(2) -0.26561(17) 0.38376(16) 0.0291(6) Uani d . 1 1 . .
C C42 0.7143(3) -0.3075(2) 0.3214(2) 0.0585(10) Uani d . 1 1 . .
H H42 0.6396 -0.2854 0.3006 0.070 Uiso calc R 1 1 . .
C C43 0.7865(3) -0.3816(2) 0.2883(3) 0.0655(11) Uani d . 1 1 . .
H H43 0.7602 -0.4099 0.2458 0.079 Uiso calc R 1 1 . .
C C44 0.8940(3) -0.4134(2) 0.3167(2) 0.0540(9) Uani d . 1 1 . .
H H44 0.9434 -0.4640 0.2943 0.065 Uiso calc R 1 1 . .
C C45 0.9299(4) -0.3726(3) 0.3767(3) 0.0819(13) Uani d . 1 1 . .
H H45 1.0050 -0.3949 0.3970 0.098 Uiso calc R 1 1 . .
C C46 0.8588(3) -0.2983(2) 0.4095(2) 0.0639(11) Uani d . 1 1 . .
H H46 0.8873 -0.2698 0.4509 0.077 Uiso calc R 1 1 . .
C C47A 0.0168(4) 0.2646(3) 0.2738(3) 0.0416(11) Uani d P 0.710(3) 1 A -1
H H47A -0.0657 0.2864 0.2587 0.050 Uiso calc PR 0.710(3) 1 A -1
H H47B 0.0747 0.2502 0.2184 0.050 Uiso calc PR 0.710(3) 1 A -1
C C47B 0.0593(8) 0.2357(6) 0.3891(6) 0.034(2) Uani d P 0.290(3) 1 A -2
H H47C 0.1433 0.2095 0.3982 0.041 Uiso calc PR 0.290(3) 1 A -2
H H47D 0.0057 0.2448 0.4478 0.041 Uiso calc PR 0.290(3) 1 A -2
C C48A 0.0676(3) 0.3408(2) 0.3107(3) 0.0724(12) Uani d P 0.710(3) 1 A -1
H H48A 0.0074 0.3580 0.3631 0.109 Uiso calc PR 0.710(3) 1 A -1
H H48B 0.0796 0.3939 0.2639 0.109 Uiso calc PR 0.710(3) 1 A -1
H H48C 0.1476 0.3182 0.3280 0.109 Uiso calc PR 0.710(3) 1 A -1
C C48B 0.0676(3) 0.3408(2) 0.3107(3) 0.0724(12) Uani d P 0.29 1 A -2
H H48D 0.0140 0.3892 0.3388 0.109 Uiso calc PR 0.290(3) 1 A -2
H H48E 0.0394 0.3329 0.2567 0.109 Uiso calc PR 0.290(3) 1 A -2
H H48F 0.1541 0.3572 0.2942 0.109 Uiso calc PR 0.290(3) 1 A -2
C C49A -0.0808(4) 0.1996(3) 0.4304(3) 0.0385(10) Uani d P 0.710(3) 1 A -1
H H49A -0.0400 0.2393 0.4584 0.046 Uiso calc PR 0.710(3) 1 A -1
H H49B -0.0933 0.1423 0.4724 0.046 Uiso calc PR 0.710(3) 1 A -1
C C49B -0.1269(8) 0.2211(7) 0.3257(6) 0.036(2) Uani d P 0.290(3) 1 A -2
H H49C -0.1668 0.1766 0.3031 0.043 Uiso calc PR 0.290(3) 1 A -2
H H49D -0.1174 0.2757 0.2796 0.043 Uiso calc PR 0.290(3) 1 A -2
C C50A -0.2114(3) 0.2472(2) 0.4158(2) 0.0580(9) Uani d P 0.710(3) 1 A -1
H H50A -0.2003 0.3066 0.3788 0.087 Uiso calc PR 0.710(3) 1 A -1
H H50B -0.2651 0.2549 0.4740 0.087 Uiso calc PR 0.710(3) 1 A -1
H H50C -0.2505 0.2096 0.3854 0.087 Uiso calc PR 0.710(3) 1 A -1
C C50B -0.2114(3) 0.2472(2) 0.4158(2) 0.0580(9) Uani d P 0.29 1 A -2
H H50D -0.2720 0.2982 0.4018 0.087 Uiso calc PR 0.290(3) 1 A -2
H H50E -0.1588 0.2645 0.4528 0.087 Uiso calc PR 0.290(3) 1 A -2
H H50F -0.2560 0.1950 0.4486 0.087 Uiso calc PR 0.290(3) 1 A -2
C C51A -0.0429(4) 0.1098(3) 0.3038(3) 0.0461(12) Uani d P 0.710(3) 1 A -1
H H51A 0.0114 0.1037 0.2446 0.055 Uiso calc PR 0.710(3) 1 A -1
H H51B -0.1280 0.1316 0.2936 0.055 Uiso calc PR 0.710(3) 1 A -1
C C51B -0.0146(8) 0.0877(6) 0.4082(6) 0.028(2) Uani d P 0.290(3) 1 A -2
H H51C 0.0631 0.0665 0.4309 0.034 Uiso calc PR 0.290(3) 1 A -2
H H51D -0.0821 0.0978 0.4603 0.034 Uiso calc PR 0.290(3) 1 A -2
C C52A -0.0476(3) 0.0148(2) 0.3627(2) 0.0537(9) Uani d P 0.710(3) 1 A -1
H H52A 0.0367 -0.0084 0.3713 0.081 Uiso calc PR 0.710(3) 1 A -1
H H52B -0.0802 -0.0268 0.3327 0.081 Uiso calc PR 0.710(3) 1 A -1
H H52C -0.1022 0.0199 0.4212 0.081 Uiso calc PR 0.710(3) 1 A -1
C C52B -0.0476(3) 0.0148(2) 0.3627(2) 0.0537(9) Uani d P 0.29 1 A -2
H H52D -0.1333 0.0287 0.3529 0.081 Uiso calc PR 0.290(3) 1 A -2
H H52E -0.0408 -0.0440 0.4009 0.081 Uiso calc PR 0.290(3) 1 A -2
H H52F 0.0100 0.0128 0.3048 0.081 Uiso calc PR 0.290(3) 1 A -2
C C53A 0.1330(3) 0.1462(3) 0.3667(3) 0.0353(10) Uani d P 0.710(3) 1 A -1
H H53A 0.1256 0.0918 0.4132 0.042 Uiso calc PR 0.710(3) 1 A -1
H H53B 0.1643 0.1940 0.3907 0.042 Uiso calc PR 0.710(3) 1 A -1
C C53B 0.0757(5) 0.1613(6) 0.2532(6) 0.037(2) Uani d PD 0.290(3) 1 A -2
H H53C 0.0788 0.2171 0.2083 0.044 Uiso calc PR 0.290(3) 1 A -2
H H53D 0.0399 0.1141 0.2314 0.044 Uiso calc PR 0.290(3) 1 A -2
C C54A 0.2278(3) 0.1224(3) 0.2790(3) 0.0806(14) Uani d P 0.710(3) 1 A -1
H H54A 0.1887 0.0851 0.2484 0.121 Uiso calc PR 0.710(3) 1 A -1
H H54B 0.3035 0.0889 0.2956 0.121 Uiso calc PR 0.710(3) 1 A -1
H H54C 0.2498 0.1786 0.2387 0.121 Uiso calc PR 0.710(3) 1 A -1
C C54B 0.2278(3) 0.1224(3) 0.2790(3) 0.0806(14) Uani d PD 0.29 1 A -2
C C1A 0.3425(7) 0.8040(7) 0.3096(5) 0.074(2) Uiso d PD 0.584(6) 1 B -3
H H1A1 0.3902 0.7452 0.3245 0.089 Uiso calc PR 0.584(6) 1 B -3
H H1A2 0.3516 0.8434 0.3527 0.089 Uiso calc PR 0.584(6) 1 B -3
Cl Cl1A 0.1862(3) 0.7849(3) 0.3279(3) 0.1086(13) Uani d PDU 0.584(6) 1 B -3
Cl Cl2A 0.4121(5) 0.8529(5) 0.2030(3) 0.184(3) Uani d PDU 0.584(6) 1 B -3
C C1B 0.3142(15) 0.8672(12) 0.2567(16) 0.074(2) Uiso d PD 0.202(5) 1 C -4
H H1B1 0.3383 0.8787 0.3117 0.089 Uiso calc PR 0.202(5) 1 C -4
H H1B2 0.3156 0.9246 0.2141 0.089 Uiso calc PR 0.202(5) 1 C -4
Cl Cl1B 0.1710(10) 0.8330(9) 0.2823(10) 0.127(4) Uani d PDU 0.202(5) 1 C -4
Cl Cl2B 0.4202(7) 0.7859(7) 0.2089(6) 0.088(3) Uani d PDU 0.202(5) 1 C -4
C C1C 0.409(2) 0.8496(11) 0.2754(14) 0.074(2) Uiso d PD 0.208(3) 1 D -5
H H1C1 0.5006 0.8431 0.2727 0.089 Uiso calc PR 0.208(3) 1 D -5
H H1C2 0.3695 0.8831 0.3255 0.089 Uiso calc PR 0.208(3) 1 D -5
Cl Cl1C 0.3561(15) 0.7451(6) 0.2959(10) 0.208(8) Uani d PD 0.208(3) 1 D -5
Cl Cl2C 0.3785(13) 0.9107(7) 0.1765(6) 0.142(4) Uani d PDU 0.208(3) 1 D -5
H H54D 0.2700(17) 0.079(2) 0.2397(19) 0.213 Uiso d PD 0.290(3) 1 A -2
H H54E 0.2180(7) 0.093(3) 0.3417(8) 0.213 Uiso d PD 0.290(3) 1 A -2
H H54F 0.2780(15) 0.1741(6) 0.269(3) 0.213 Uiso d PD 0.290(3) 1 A -2

loop_
_atom_site_aniso_label
_atom_site_aniso_U_11
_atom_site_aniso_U_22
_atom_site_aniso_U_33
_atom_site_aniso_U_12
_atom_site_aniso_U_13
_atom_site_aniso_U_23
Fe1 0.0177(3) 0.0193(3) 0.0194(3) 0.00194(19) -0.0052(2) -0.0044(2)
Fe2 0.0203(3) 0.0192(3) 0.0185(3) -0.0006(2) -0.0025(2) -0.0039(2)
N1 0.0309(13) 0.0365(13) 0.0309(13) -0.0030(10) -0.0021(11) -0.0060(11)
N2 0.0343(14) 0.0445(15) 0.0361(14) -0.0105(11) -0.0102(11) 0.0000(11)
N3 0.0194(10) 0.0203(10) 0.0219(11) 0.0028(8) -0.0063(8) -0.0043(8)
N4 0.0198(10) 0.0205(10) 0.0191(10) 0.0013(8) -0.0053(8) -0.0039(8)
N5 0.0224(11) 0.0208(11) 0.0203(11) -0.0019(8) -0.0014(9) -0.0041(8)
N6 0.0229(11) 0.0207(11) 0.0205(11) 0.0010(9) -0.0033(9) -0.0033(8)
N7 0.0271(12) 0.0315(12) 0.0293(12) -0.0027(10) -0.0089(10) 0.0034(10)
C1 0.0200(13) 0.0213(13) 0.0272(14) 0.0036(10) -0.0099(11) -0.0076(11)
C2 0.0278(14) 0.0239(13) 0.0177(13) -0.0010(11) -0.0011(11) 0.0007(10)
C3 0.0192(12) 0.0235(13) 0.0217(13) 0.0068(10) -0.0045(10) -0.0043(10)
C4 0.0245(14) 0.0253(13) 0.0303(14) 0.0087(11) -0.0091(11) -0.0071(11)
C5 0.0225(13) 0.0310(15) 0.0320(15) 0.0063(11) -0.0125(11) -0.0071(12)
C6 0.0180(12) 0.0242(13) 0.0214(13) 0.0031(10) -0.0043(10) -0.0028(10)
C7 0.0185(12) 0.0242(13) 0.0233(13) -0.0010(10) -0.0055(10) -0.0035(10)
C8 0.0183(12) 0.0230(13) 0.0199(12) -0.0020(10) -0.0032(10) -0.0015(10)
C9 0.0282(14) 0.0284(14) 0.0224(13) -0.0022(11) -0.0081(11) -0.0082(11)
C10 0.0295(14) 0.0216(13) 0.0280(14) 0.0021(11) -0.0080(11) -0.0087(11)
C11 0.0232(13) 0.0213(13) 0.0222(13) 0.0014(10) -0.0047(10) -0.0049(10)
C12 0.0223(13) 0.0218(13) 0.0238(13) 0.0038(10) -0.0042(10) -0.0060(10)
C13 0.0227(13) 0.0217(13) 0.0352(15) 0.0023(10) -0.0122(11) -0.0061(11)
C14 0.0432(17) 0.0341(16) 0.0395(17) -0.0068(13) -0.0173(14) -0.0060(13)
C15 0.072(2) 0.048(2) 0.048(2) -0.0080(18) -0.0355(18) -0.0036(16)
C16 0.069(3) 0.047(2) 0.083(3) 0.0031(18) -0.059(2) -0.0119(19)
C17 0.0314(17) 0.056(2) 0.106(3) 0.0034(15) -0.035(2) -0.030(2)
C18 0.0271(15) 0.0437(17) 0.059(2) 0.0036(13) -0.0135(14) -0.0211(15)
C19 0.0340(15) 0.0252(13) 0.0260(14) 0.0059(11) -0.0154(12) -0.0083(11)
C20 0.0439(17) 0.0275(15) 0.0385(16) 0.0023(13) -0.0162(14) -0.0076(12)
C21 0.065(2) 0.0254(16) 0.053(2) -0.0028(15) -0.0207(17) -0.0041(14)
C22 0.074(2) 0.0238(16) 0.058(2) 0.0129(16) -0.0295(19) -0.0128(15)
C23 0.055(2) 0.0371(17) 0.0500(19) 0.0236(15) -0.0226(16) -0.0235(15)
C24 0.0398(16) 0.0338(16) 0.0370(16) 0.0084(13) -0.0143(13) -0.0146(13)
C25 0.0248(13) 0.0192(13) 0.0256(13) 0.0011(10) -0.0047(11) -0.0043(10)
C26 0.0364(16) 0.0211(14) 0.0310(15) 0.0033(11) -0.0011(12) -0.0029(11)
C27 0.0353(15) 0.0220(13) 0.0266(14) 0.0019(11) -0.0053(12) 0.0013(11)
C28 0.0237(13) 0.0229(13) 0.0225(13) -0.0025(10) -0.0034(10) -0.0026(10)
C29 0.0234(13) 0.0258(13) 0.0205(13) -0.0048(11) -0.0029(10) -0.0019(10)
C30 0.0233(13) 0.0245(13) 0.0201(13) -0.0014(10) -0.0036(10) -0.0041(10)
C31 0.0312(15) 0.0349(15) 0.0172(13) 0.0019(12) -0.0004(11) -0.0054(11)
C32 0.0318(15) 0.0301(15) 0.0204(13) 0.0049(11) -0.0019(11) -0.0078(11)
C33 0.0225(13) 0.0233(13) 0.0221(13) 0.0005(10) -0.0027(10) -0.0050(10)
C34 0.0243(13) 0.0245(13) 0.0265(14) 0.0010(11) -0.0032(11) -0.0081(11)
C35 0.0233(13) 0.0245(13) 0.0223(13) 0.0025(11) -0.0004(10) -0.0020(10)
C36 0.0242(13) 0.0257(13) 0.0280(14) 0.0011(11) -0.0036(11) -0.0040(11)
C37 0.0236(14) 0.0378(16) 0.0238(14) 0.0067(12) -0.0042(11) -0.0066(12)
C38 0.0309(15) 0.0411(17) 0.0252(14) 0.0032(13) -0.0024(12) 0.0038(12)
C39 0.0319(15) 0.0376(16) 0.0319(16) -0.0070(13) 0.0004(12) 0.0035(13)
C40 0.0324(15) 0.0317(15) 0.0256(14) -0.0046(12) -0.0036(12) -0.0030(11)
C41 0.0337(15) 0.0244(14) 0.0244(14) 0.0016(11) 0.0024(12) -0.0034(11)
C42 0.0323(17) 0.061(2) 0.093(3) 0.0073(15) -0.0122(18) -0.050(2)
C43 0.045(2) 0.054(2) 0.104(3) -0.0023(17) 0.001(2) -0.052(2)
C44 0.055(2) 0.0324(17) 0.061(2) 0.0126(15) 0.0128(18) -0.0148(16)
C45 0.069(3) 0.102(3) 0.077(3) 0.057(2) -0.030(2) -0.046(3)
C46 0.056(2) 0.084(3) 0.062(2) 0.0368(19) -0.0269(18) -0.048(2)
C47A 0.038(2) 0.040(2) 0.039(2) 0.0023(19) -0.0091(19) 0.0141(19)
C47B 0.023(5) 0.041(6) 0.040(6) -0.009(4) -0.009(4) -0.004(4)
C48A 0.063(2) 0.038(2) 0.108(3) -0.0171(18) 0.006(2) -0.008(2)
C48B 0.063(2) 0.038(2) 0.108(3) -0.0171(18) 0.006(2) -0.008(2)
C49A 0.036(2) 0.042(2) 0.035(2) -0.0070(19) -0.0023(19) -0.0026(19)
C49B 0.032(5) 0.039(6) 0.038(6) -0.008(4) -0.020(4) 0.011(4)
C50A 0.0380(19) 0.054(2) 0.072(2) 0.0066(16) 0.0001(17) -0.0049(19)
C50B 0.0380(19) 0.054(2) 0.072(2) 0.0066(16) 0.0001(17) -0.0049(19)
C51A 0.034(2) 0.051(3) 0.063(3) 0.001(2) -0.024(2) -0.017(2)
C51B 0.023(5) 0.029(5) 0.030(5) -0.003(4) -0.010(4) 0.010(4)
C52A 0.057(2) 0.0359(18) 0.072(2) -0.0098(16) -0.0217(18) -0.0050(17)
C52B 0.057(2) 0.0359(18) 0.072(2) -0.0098(16) -0.0217(18) -0.0050(17)
C53A 0.030(2) 0.035(2) 0.041(2) -0.0074(18) -0.0176(18) 0.0106(18)
C53B 0.049(6) 0.043(6) 0.017(5) -0.001(5) -0.007(4) -0.001(4)
C54A 0.046(2) 0.062(2) 0.099(3) 0.0162(18) 0.025(2) 0.020(2)
C54B 0.046(2) 0.062(2) 0.099(3) 0.0162(18) 0.025(2) 0.020(2)
Cl1A 0.094(2) 0.141(3) 0.116(3) 0.010(2) -0.0330(17) -0.088(2)
Cl2A 0.178(4) 0.257(8) 0.076(3) 0.039(5) 0.004(2) 0.008(4)
Cl1B 0.115(6) 0.134(9) 0.165(11) 0.025(6) -0.063(7) -0.095(8)
Cl2B 0.089(5) 0.121(7) 0.066(5) -0.013(5) -0.022(3) -0.037(5)
Cl1C 0.345(19) 0.085(6) 0.247(15) -0.047(8) -0.204(15) 0.035(7)
Cl2C 0.230(12) 0.140(8) 0.073(6) -0.061(8) -0.033(6) -0.029(5)

loop_
_atom_type_symbol
_atom_type_description
_atom_type_scat_dispersion_real
_atom_type_scat_dispersion_imag
_atom_type_scat_source
C C 0.0033 0.0016 'International Tables Vol C Tables 4.2.6.8 and 6.1.1.4'
H H 0.0000 0.0000 'International Tables Vol C Tables 4.2.6.8 and 6.1.1.4'
N N 0.0061 0.0033 'International Tables Vol C Tables 4.2.6.8 and 6.1.1.4'
Cl Cl 0.1484 0.1585 'International Tables Vol C Tables 4.2.6.8 and 6.1.1.4'
Fe Fe 0.3463 0.8444 'International Tables Vol C Tables 4.2.6.8 and 6.1.1.4'

loop_
_geom_angle_atom_site_label_1
_geom_angle_atom_site_label_2
_geom_angle_atom_site_label_3
_geom_angle_site_symmetry_1
_geom_angle_site_symmetry_3
_geom_angle
C1 Fe1 C1 . 2_565 180.00(13)
C1 Fe1 N3 . 2_565 92.38(8)
C1 Fe1 N3 2_565 2_565 87.62(8)
C1 Fe1 N3 . . 87.62(8)
C1 Fe1 N3 2_565 . 92.38(8)
N3 Fe1 N3 2_565 . 180.00(10)
C1 Fe1 N4 . . 89.31(8)
C1 Fe1 N4 2_565 . 90.69(8)
N3 Fe1 N4 2_565 . 90.51(7)
N3 Fe1 N4 . . 89.49(7)
C1 Fe1 N4 . 2_565 90.69(8)
C1 Fe1 N4 2_565 2_565 89.31(8)
N3 Fe1 N4 2_565 2_565 89.49(7)
N3 Fe1 N4 . 2_565 90.51(7)
N4 Fe1 N4 . 2_565 180.00(8)
C2 Fe2 C2 . 2_656 180.0
C2 Fe2 N6 . 2_656 90.31(9)
C2 Fe2 N6 2_656 2_656 89.69(9)
C2 Fe2 N6 . . 89.69(8)
C2 Fe2 N6 2_656 . 90.31(9)
N6 Fe2 N6 2_656 . 180.0
C2 Fe2 N5 . 2_656 90.82(9)
C2 Fe2 N5 2_656 2_656 89.18(9)
N6 Fe2 N5 2_656 2_656 90.06(8)
N6 Fe2 N5 . 2_656 89.94(8)
C2 Fe2 N5 . . 89.18(9)
C2 Fe2 N5 2_656 . 90.82(9)
N6 Fe2 N5 2_656 . 89.94(8)
N6 Fe2 N5 . . 90.06(8)
N5 Fe2 N5 2_656 . 180.00(10)
C3 N3 C6 . . 105.30(18)
C3 N3 Fe1 . . 126.50(15)
C6 N3 Fe1 . . 127.82(15)
C11 N4 C8 . . 105.63(18)
C11 N4 Fe1 . . 126.77(15)
C8 N4 Fe1 . . 127.59(15)
C28 N5 C25 . . 105.70(19)
C28 N5 Fe2 . . 127.35(15)
C25 N5 Fe2 . . 126.91(15)
C33 N6 C30 . . 105.54(19)
C33 N6 Fe2 . . 127.45(15)
C30 N6 Fe2 . . 127.00(15)
C47B N7 C51A . . 171.9(4)
C47B N7 C53B . . 116.8(5)
C51A N7 C53B . . 63.8(4)
C47B N7 C49A . . 68.0(4)
C51A N7 C49A . . 112.2(3)
C53B N7 C49A . . 173.4(3)
C47B N7 C47A . . 79.6(4)
C51A N7 C47A . . 107.4(3)
C53B N7 C47A . . 66.7(4)
C49A N7 C47A . . 110.9(3)
C47B N7 C53A . . 62.1(4)
C51A N7 C53A . . 110.9(3)
C53B N7 C53A . . 80.2(2)
C49A N7 C53A . . 106.4(2)
C47A N7 C53A . . 109.1(2)
C47B N7 C51B . . 106.6(5)
C51A N7 C51B . . 66.5(4)
C53B N7 C51B . . 109.6(5)
C49A N7 C51B . . 72.1(4)
C47A N7 C51B . . 173.8(4)
C53A N7 C51B . . 74.6(3)
C47B N7 C49B . . 112.3(5)
C51A N7 C49B . . 74.7(4)
C53B N7 C49B . . 103.7(4)
C49A N7 C49B . . 69.8(4)
C47A N7 C49B . . 69.3(4)
C53A N7 C49B . . 174.3(4)
C51B N7 C49B . . 107.6(5)
N1 C1 Fe1 . . 177.2(2)
N2 C2 Fe2 . . 179.3(2)
N3 C3 C12 . 2_565 126.2(2)
N3 C3 C4 . . 110.14(19)
C12 C3 C4 2_565 . 123.7(2)
C5 C4 C3 . . 107.2(2)
C5 C4 H4 . . 126.4
C3 C4 H4 . . 126.4
C4 C5 C6 . . 107.2(2)
C4 C5 H5 . . 126.4
C6 C5 H5 . . 126.4
N3 C6 C7 . . 125.5(2)
N3 C6 C5 . . 110.2(2)
C7 C6 C5 . . 124.0(2)
C8 C7 C6 . . 123.6(2)
C8 C7 C13 . . 119.3(2)
C6 C7 C13 . . 117.1(2)
N4 C8 C7 . . 125.7(2)
N4 C8 C9 . . 109.9(2)
C7 C8 C9 . . 124.2(2)
C10 C9 C8 . . 106.9(2)
C10 C9 H9 . . 126.5
C8 C9 H9 . . 126.5
C9 C10 C11 . . 107.4(2)
C9 C10 H10 . . 126.3
C11 C10 H10 . . 126.3
N4 C11 C12 . . 125.7(2)
N4 C11 C10 . . 110.2(2)
C12 C11 C10 . . 124.2(2)
C11 C12 C3 . 2_565 123.7(2)
C11 C12 C19 . . 118.3(2)
C3 C12 C19 2_565 . 117.9(2)
C14 C13 C18 . . 118.5(2)
C14 C13 C7 . . 120.8(2)
C18 C13 C7 . . 120.6(2)
C13 C14 C15 . . 120.8(3)
C13 C14 H14 . . 119.6
C15 C14 H14 . . 119.6
C16 C15 C14 . . 120.2(3)
C16 C15 H15 . . 119.9
C14 C15 H15 . . 119.9
C17 C16 C15 . . 120.2(3)
C17 C16 H16 . . 119.9
C15 C16 H16 . . 119.9
C16 C17 C18 . . 120.0(3)
C16 C17 H17 . . 120.0
C18 C17 H17 . . 120.0
C13 C18 C17 . . 120.3(3)
C13 C18 H18 . . 119.8
C17 C18 H18 . . 119.8
C24 C19 C20 . . 118.4(2)
C24 C19 C12 . . 122.5(2)
C20 C19 C12 . . 119.0(2)
C21 C20 C19 . . 120.8(3)
C21 C20 H20 . . 119.6
C19 C20 H20 . . 119.6
C22 C21 C20 . . 120.3(3)
C22 C21 H21 . . 119.9
C20 C21 H21 . . 119.9
C21 C22 C23 . . 119.7(3)
C21 C22 H22 . . 120.2
C23 C22 H22 . . 120.2
C22 C23 C24 . . 120.4(3)
C22 C23 H23 . . 119.8
C24 C23 H23 . . 119.8
C19 C24 C23 . . 120.5(3)
C19 C24 H24 . . 119.8
C23 C24 H24 . . 119.8
N5 C25 C34 . 2_656 126.1(2)
N5 C25 C26 . . 109.6(2)
C34 C25 C26 2_656 . 124.3(2)
C27 C26 C25 . . 107.4(2)
C27 C26 H26 . . 126.3
C25 C26 H26 . . 126.3
C26 C27 C28 . . 107.5(2)
C26 C27 H27 . . 126.2
C28 C27 H27 . . 126.2
N5 C28 C29 . . 125.7(2)
N5 C28 C27 . . 109.7(2)
C29 C28 C27 . . 124.6(2)
C28 C29 C30 . . 123.4(2)
C28 C29 C35 . . 119.2(2)
C30 C29 C35 . . 117.3(2)
N6 C30 C29 . . 126.3(2)
N6 C30 C31 . . 110.0(2)
C29 C30 C31 . . 123.7(2)
C32 C31 C30 . . 107.4(2)
C32 C31 H31 . . 126.3
C30 C31 H31 . . 126.3
C31 C32 C33 . . 107.2(2)
C31 C32 H32 . . 126.4
C33 C32 H32 . . 126.4
N6 C33 C34 . . 126.1(2)
N6 C33 C32 . . 109.9(2)
C34 C33 C32 . . 124.0(2)
C25 C34 C33 2_656 . 123.5(2)
C25 C34 C41 2_656 . 118.3(2)
C33 C34 C41 . . 118.2(2)
C40 C35 C36 . . 118.4(2)
C40 C35 C29 . . 123.4(2)
C36 C35 C29 . . 118.2(2)
C37 C36 C35 . . 120.6(2)
C37 C36 H36 . . 119.7
C35 C36 H36 . . 119.7
C38 C37 C36 . . 120.1(2)
C38 C37 H37 . . 120.0
C36 C37 H37 . . 120.0
C37 C38 C39 . . 120.0(2)
C37 C38 H38 . . 120.0
C39 C38 H38 . . 120.0
C38 C39 C40 . . 120.5(2)
C38 C39 H39 . . 119.7
C40 C39 H39 . . 119.7
C39 C40 C35 . . 120.5(2)
C39 C40 H40 . . 119.8
C35 C40 H40 . . 119.8
C46 C41 C42 . . 117.0(3)
C46 C41 C34 . . 121.7(2)
C42 C41 C34 . . 121.2(2)
C41 C42 C43 . . 121.2(3)
C41 C42 H42 . . 119.4
C43 C42 H42 . . 119.4
C44 C43 C42 . . 120.2(3)
C44 C43 H43 . . 119.9
C42 C43 H43 . . 119.9
C45 C44 C43 . . 119.2(3)
C45 C44 H44 . . 120.4
C43 C44 H44 . . 120.4
C44 C45 C46 . . 120.9(3)
C44 C45 H45 . . 119.5
C46 C45 H45 . . 119.5
C41 C46 C45 . . 121.4(3)
C41 C46 H46 . . 119.3
C45 C46 H46 . . 119.3
N7 C47A C48A . . 110.4(3)
N7 C47A H47A . . 109.6
C48A C47A H47A . . 109.6
N7 C47A H47B . . 109.6
C48A C47A H47B . . 109.6
H47A C47A H47B . . 108.1
N7 C47B H47C . . 111.4
N7 C47B H47D . . 111.4
H47C C47B H47D . . 109.2
N7 C49A C50A . . 112.6(3)
N7 C49A H49A . . 109.1
C50A C49A H49A . . 109.1
N7 C49A H49B . . 109.1
C50A C49A H49B . . 109.1
H49A C49A H49B . . 107.8
N7 C49B H49C . . 109.8
N7 C49B H49D . . 109.8
H49C C49B H49D . . 108.3
N7 C51A C52A . . 114.0(3)
N7 C51A H51A . . 108.7
C52A C51A H51A . . 108.7
N7 C51A H51B . . 108.7
C52A C51A H51B . . 108.7
H51A C51A H51B . . 107.6
N7 C51B H51C . . 109.1
N7 C51B H51D . . 109.1
H51C C51B H51D . . 107.8
N7 C53A C54A . . 109.5(3)
N7 C53A H53A . . 109.8
C54A C53A H53A . . 109.8
N7 C53A H53B . . 109.8
C54A C53A H53B . . 109.8
H53A C53A H53B . . 108.2
N7 C53A H54E . . 136.5(14)
C54A C53A H54E . . 38.09(17)
H53A C53A H54E . . 74.3
H53B C53A H54E . . 109.5
N7 C53B H53C . . 111.7
N7 C53B H53D . . 111.7
H53C C53B H53D . . 109.5
C53A C54A H54D . . 151(2)
H54A C54A H54D . . 52.8
H54B C54A H54D . . 64.8
H54C C54A H54D . . 99.0
C53A C54A H54E . . 48.7(15)
H54A C54A H54E . . 106.6
H54B C54A H54E . . 65.0
H54C C54A H54E . . 142.9
H54D C54A H54E . . 109.42(16)
C53A C54A H54F . . 98(2)
H54A C54A H54F . . 143.7
H54B C54A H54F . . 82.4
H54C C54A H54F . . 36.4
H54D C54A H54F . . 109.41(16)
H54E C54A H54F . . 109.42(16)
Cl1A C1A Cl2A . . 117.7(5)
Cl1A C1A H1A1 . . 107.9
Cl2A C1A H1A1 . . 107.9
Cl1A C1A H1A2 . . 107.9
Cl2A C1A H1A2 . . 107.9
H1A1 C1A H1A2 . . 107.2
Cl1B C1B Cl2B . . 110.6(10)
Cl1B C1B H1B1 . . 109.5
Cl2B C1B H1B1 . . 109.5
Cl1B C1B H1B2 . . 109.5
Cl2B C1B H1B2 . . 109.5
H1B1 C1B H1B2 . . 108.1
Cl1C C1C Cl2C . . 112.0(10)
Cl1C C1C H1C1 . . 109.2
Cl2C C1C H1C1 . . 109.2
Cl1C C1C H1C2 . . 109.2
Cl2C C1C H1C2 . . 109.2
H1C1 C1C H1C2 . . 107.9

loop_
_geom_bond_atom_site_label_1
_geom_bond_atom_site_label_2
_geom_bond_site_symmetry_2
_geom_bond_distance
Fe1 C1 . 1.982(3)
Fe1 C1 2_565 1.982(3)
Fe1 N3 2_565 1.9928(18)
Fe1 N3 . 1.9928(18)
Fe1 N4 . 2.0038(17)
Fe1 N4 2_565 2.0038(17)
Fe2 C2 . 1.973(2)
Fe2 C2 2_656 1.973(2)
Fe2 N6 2_656 1.9945(19)
Fe2 N6 . 1.9946(19)
Fe2 N5 2_656 2.0056(19)
Fe2 N5 . 2.0056(19)
N1 C1 . 1.156(3)
N2 C2 . 1.155(3)
N3 C3 . 1.378(3)
N3 C6 . 1.383(3)
N4 C11 . 1.377(3)
N4 C8 . 1.380(3)
N5 C28 . 1.381(3)
N5 C25 . 1.385(3)
N6 C33 . 1.378(3)
N6 C30 . 1.382(3)
N7 C47B . 1.442(9)
N7 C51A . 1.497(4)
N7 C53B . 1.500(8)
N7 C49A . 1.514(4)
N7 C47A . 1.525(4)
N7 C53A . 1.537(4)
N7 C51B . 1.562(8)
N7 C49B . 1.567(9)
C3 C12 2_565 1.397(3)
C3 C4 . 1.437(3)
C4 C5 . 1.348(3)
C4 H4 . 0.9500
C5 C6 . 1.433(3)
C5 H5 . 0.9500
C6 C7 . 1.401(3)
C7 C8 . 1.385(3)
C7 C13 . 1.506(3)
C8 C9 . 1.443(3)
C9 C10 . 1.348(3)
C9 H9 . 0.9500
C10 C11 . 1.434(3)
C10 H10 . 0.9500
C11 C12 . 1.392(3)
C12 C3 2_565 1.397(3)
C12 C19 . 1.496(3)
C13 C14 . 1.379(4)
C13 C18 . 1.390(4)
C14 C15 . 1.386(4)
C14 H14 . 0.9500
C15 C16 . 1.373(5)
C15 H15 . 0.9500
C16 C17 . 1.364(5)
C16 H16 . 0.9500
C17 C18 . 1.400(4)
C17 H17 . 0.9500
C18 H18 . 0.9500
C19 C24 . 1.386(4)
C19 C20 . 1.397(4)
C20 C21 . 1.388(4)
C20 H20 . 0.9500
C21 C22 . 1.376(4)
C21 H21 . 0.9500
C22 C23 . 1.377(4)
C22 H22 . 0.9500
C23 C24 . 1.395(4)
C23 H23 . 0.9500
C24 H24 . 0.9500
C25 C34 2_656 1.390(3)
C25 C26 . 1.438(3)
C26 C27 . 1.342(3)
C26 H26 . 0.9500
C27 C28 . 1.437(3)
C27 H27 . 0.9500
C28 C29 . 1.393(3)
C29 C30 . 1.396(3)
C29 C35 . 1.497(3)
C30 C31 . 1.435(3)
C31 C32 . 1.343(3)
C31 H31 . 0.9500
C32 C33 . 1.440(3)
C32 H32 . 0.9500
C33 C34 . 1.392(3)
C34 C25 2_656 1.390(3)
C34 C41 . 1.498(3)
C35 C40 . 1.393(3)
C35 C36 . 1.401(3)
C36 C37 . 1.387(3)
C36 H36 . 0.9500
C37 C38 . 1.375(4)
C37 H37 . 0.9500
C38 C39 . 1.379(4)
C38 H38 . 0.9500
C39 C40 . 1.382(3)
C39 H39 . 0.9500
C40 H40 . 0.9500
C41 C46 . 1.359(4)
C41 C42 . 1.378(4)
C42 C43 . 1.393(4)
C42 H42 . 0.9500
C43 C44 . 1.355(5)
C43 H43 . 0.9500
C44 C45 . 1.343(5)
C44 H44 . 0.9500
C45 C46 . 1.390(4)
C45 H45 . 0.9500
C46 H46 . 0.9500
C47A C48A . 1.571(5)
C47A H47A . 0.9900
C47A H47B . 0.9900
C47B H47C . 0.9900
C47B H47D . 0.9900
C48A H48A . 0.9800
C48A H48B . 0.9800
C48A H48C . 0.9800
C49A C50A . 1.571(5)
C49A H49A . 0.9900
C49A H49B . 0.9900
C49B H49C . 0.9900
C49B H49D . 0.9900
C50A H50A . 0.9800
C50A H50B . 0.9800
C50A H50C . 0.9800
C51A C52A . 1.555(5)
C51A H51A . 0.9900
C51A H51B . 0.9900
C51B H51C . 0.9900
C51B H51D . 0.9900
C52A H52A . 0.9800
C52A H52B . 0.9800
C52A H52C . 0.9800
C53A C54A . 1.586(5)
C53A H53A . 0.9900
C53A H53B . 0.9900
C53A H54E . 1.19(3)
C53B H53C . 0.9900
C53B H53D . 0.9900
C54A H54A . 0.9800
C54A H54B . 0.9800
C54A H54C . 0.9800
C54A H54D . 0.9801(10)
C54A H54E . 0.9801(10)
C54A H54F . 0.9801(10)
C1A Cl1A . 1.733(8)
C1A Cl2A . 1.735(9)
C1A H1A1 . 0.9900
C1A H1A2 . 0.9900
C1B Cl1B . 1.662(15)
C1B Cl2B . 1.730(15)
C1B H1B1 . 0.9900
C1B H1B2 . 0.9900
C1C Cl1C . 1.697(16)
C1C Cl2C . 1.720(16)
C1C H1C1 . 0.9900
C1C H1C2 . 0.9900
